data_1532867
loop_
_publ_author_name
'Meignen, V.'
'Cario, L.'
'Lafond, A.'
'Moelo, Y.'
'Meerschaut, A.'
'Guillot-Deudon, C.'

_publ_section_title
;
 Crystal structures of two new oxysulfides La5 Ti2 M S5 O7 (M = Cu, Ag):
 evidence of anionic segregation
;
_journal_name_full 'Journal of Solid State Chemistry'
_journal_page_first 2810
_journal_page_last 2817
_journal_volume 177
_journal_year 2004
_chemical_formula_sum 'Cu La5 O7 S5 Ti2'
_chemical_name_systematic 'La5 Ti2 Cu S5 O7'
_space_group_IT_number 62
_symmetry_space_group_name_Hall '-P 2ac 2n'
_symmetry_space_group_name_H-M 'P n m a'
_cell_angle_alpha 90
_cell_angle_beta 90
_cell_angle_gamma 90
_cell_formula_units_Z 4
_cell_length_a 19.423
_cell_length_b 3.9793
_cell_length_c 18.1191
_cell_volume 1400.424
_citation_journal_id_ASTM JSSCBI
_cod_data_source_file Meignen_JSSCBI_2004_1813.cif
_cod_data_source_block Cu1La5O7S5Ti2
_cod_original_formula_sum 'Cu1 La5 O7 S5 Ti2'
_cod_database_code 1532867

loop_
_symmetry_equiv_pos_as_xyz
x,y,z
-x+1/2,-y,z+1/2
x+1/2,-y+1/2,-z+1/2
-x,y+1/2,-z
-x,-y,-z
x-1/2,y,-z-1/2
-x-1/2,y-1/2,z-1/2
x,-y-1/2,z

loop_
_atom_site_label
_atom_site_type_symbol
_atom_site_fract_x
_atom_site_fract_y
_atom_site_fract_z
_atom_site_occupancy
_atom_site_U_iso_or_equiv
O6 O-2 0.2002 0.75 0.4029 1 0.0
Ti1 Ti+4 0.19723 0.25 0.38671 1 0.0
La1 La+3 0.69674 0.75 0.28798 1 0.0
S2 S-2 0.7795 0.75 0.455 1 0.0
O4 O-2 0.3801 0.75 0.3431 1 0.0
S1 S-2 0.6301 0.25 0.3803 1 0.0
O3 O-2 0.4711 0.25 0.3055 1 0.0
La5 La+3 0.54167 0.25 0.19622 1 0.0
O7 O-2 0.1064 0.25 0.4237 1 0.0
O1 O-2 0.6761 0.25 0.2093 1 0.0
O2 O-2 0.5748 0.75 0.2546 1 0.0
S3 S-2 0.5679 0.75 0.5337 1 0.0
S4 S-2 0.8255 0.25 0.2912 1 0.0
O5 O-2 0.2956 0.25 0.391 1 0.0
Cu1 Cu+1 0.86009 0.75 0.35199 1 0.0
Ti2 Ti+4 0.37811 0.25 0.3275 1 0.0
La3 La+3 0.31823 0.75 0.47023 1 0.0
S5 S-2 0.9701 0.75 0.4067 1 0.0
La2 La+3 0.51399 0.75 0.37727 1 0.0
La4 La+3 0.10623 0.75 0.50132 1 0.0
